data_7713272
loop_
_publ_author_name
'Li, Jiahe'
'Wang, Zhiyuan'
'Chen, Zhongting'
'Xue, Xingyong'
'Lin, Kejuan'
'Chen, Hailan'
'Pan, Lixia'
'Yuan, Yulin'
'Ma, Zhen'

_publ_section_title
;
 Silver complexes with substituted terpyridines as promising anticancer
 metallodrugs and their crystal structure, photoluminescence, and DNA
 interactions.
;
_journal_issue 28
_journal_name_full 'Dalton transactions (Cambridge, England : 2003)'
_journal_page_first 9607
_journal_page_last 9621
_journal_paper_doi 10.1039/d2dt03463h
_journal_volume 52
_journal_year 2023
_chemical_formula_moiety 'C24 H20 Ag F6 N4 Sb'
_chemical_formula_sum 'C24 H20 Ag F6 N4 Sb'
_chemical_formula_weight 708.06
_space_group_crystal_system triclinic
_space_group_IT_number 2
_space_group_name_Hall '-P 1'
_space_group_name_H-M_alt 'P -1'
_atom_sites_solution_hydrogens geom
_audit_creation_method SHELXL-2018/3
_audit_update_record
;
2020-01-15 deposited with the CCDC.	2023-06-13 downloaded from the CCDC.
;
_cell_angle_alpha 101.01(3)
_cell_angle_beta 91.44(3)
_cell_angle_gamma 103.32(3)
_cell_formula_units_Z 2
_cell_length_a 7.3381(15)
_cell_length_b 12.389(3)
_cell_length_c 14.819(3)
_cell_measurement_reflns_used 12108
_cell_measurement_temperature 293(2)
_cell_measurement_theta_max 29.470
_cell_measurement_theta_min 2.860
_cell_volume 1283.5(5)
_computing_cell_refinement 'CrysAlisPro 1.171.38.41 (Rigaku OD, 2015)'
_computing_data_collection 'CrysAlisPro 1.171.38.41 (Rigaku OD, 2015)'
_computing_data_reduction 'CrysAlisPro 1.171.38.41 (Rigaku OD, 2015)'
_computing_molecular_graphics 'Diamond 3.2 (2012)'
_computing_publication_material 'SHELXL2018 and PLATON (Spek, 2009)'
_computing_structure_refinement 'SHELXL-2018/3 (Sheldrick, 2018)'
_computing_structure_solution 'SHELXS-97 (Sheldrick, 2008)'
_diffrn_ambient_temperature 293(2)
_diffrn_detector_area_resol_mean 10.3818
_diffrn_measured_fraction_theta_full 0.999
_diffrn_measured_fraction_theta_max 0.844
_diffrn_measurement_device_type 'SuperNova, Dual, Cu at zero, Atlas'
_diffrn_measurement_method '\w scans'
_diffrn_radiation_type MoK\a
_diffrn_radiation_wavelength 0.71073
_diffrn_reflns_av_R_equivalents 0.0454
_diffrn_reflns_av_unetI/netI 0.0606
_diffrn_reflns_Laue_measured_fraction_full 0.999
_diffrn_reflns_Laue_measured_fraction_max 0.844
_diffrn_reflns_limit_h_max 10
_diffrn_reflns_limit_h_min -9
_diffrn_reflns_limit_k_max 15
_diffrn_reflns_limit_k_min -15
_diffrn_reflns_limit_l_max 19
_diffrn_reflns_limit_l_min -20
_diffrn_reflns_number 12108
_diffrn_reflns_point_group_measured_fraction_full 0.999
_diffrn_reflns_point_group_measured_fraction_max 0.844
_diffrn_reflns_theta_full 25.242
_diffrn_reflns_theta_max 29.470
_diffrn_reflns_theta_min 2.860
_diffrn_source 'SuperNova (Mo) X-ray Source'
_exptl_absorpt_coefficient_mu 1.879
_exptl_absorpt_correction_T_max 1.00000
_exptl_absorpt_correction_T_min 0.60324
_exptl_absorpt_correction_type multi-scan
_exptl_absorpt_process_details
;
CrysAlisPro 1.171.38.41 (Rigaku OD, 2015)
Empirical absorption correction using spherical harmonics,
 implemented in SCALE3 ABSPACK scaling algorithm.
;
_exptl_crystal_colour yellow
_exptl_crystal_density_diffrn 1.832
_exptl_crystal_description prism
_exptl_crystal_F_000 688
_exptl_crystal_size_max 0.46
_exptl_crystal_size_mid 0.40
_exptl_crystal_size_min 0.31
_refine_diff_density_max 0.644
_refine_diff_density_min -1.126
_refine_diff_density_rms 0.115
_refine_ls_extinction_coef 0.0479(19)
_refine_ls_extinction_expression Fc^*^=kFc[1+0.001xFc^2^\l^3^/sin(2\q)]^-1/4^
_refine_ls_extinction_method 'SHELXL-2018/3 (Sheldrick 2018)'
_refine_ls_goodness_of_fit_ref 1.039
_refine_ls_hydrogen_treatment constr
_refine_ls_matrix_type full
_refine_ls_number_parameters 327
_refine_ls_number_reflns 6022
_refine_ls_number_restraints 0
_refine_ls_restrained_S_all 1.039
_refine_ls_R_factor_all 0.0797
_refine_ls_R_factor_gt 0.0484
_refine_ls_shift/su_max 0.002
_refine_ls_shift/su_mean 0.000
_refine_ls_structure_factor_coef Fsqd
_refine_ls_weighting_details 'w=1/[\s^2^(Fo^2^)+(0.0675P)^2^+0.0654P] where P=(Fo^2^+2Fc^2^)/3'
_refine_ls_weighting_scheme calc
_refine_ls_wR_factor_gt 0.1171
_refine_ls_wR_factor_ref 0.1485
_reflns_Friedel_coverage 0.000
_reflns_number_gt 3839
_reflns_number_total 6022
_reflns_threshold_expression 'I > 2\s(I)'
_cod_data_source_file d2dt03463h2.cif
_cod_data_source_block M_CCDC1
_cod_depositor_comments 'Adding full bibliography for 7713268--7713273.cif.'
_cod_database_code 7713272
_shelx_shelxl_version_number 2018/3
_shelx_space_group_comment
;
The symmetry employed for this shelxl refinement is uniquely defined
by the following loop, which should always be used as a source of
symmetry information in preference to the above space-group names.
They are only intended as comments.
;

loop_
_space_group_symop_operation_xyz
'x, y, z'
'-x, -y, -z'

loop_
_atom_site_label
_atom_site_type_symbol
_atom_site_fract_x
_atom_site_fract_y
_atom_site_fract_z
_atom_site_U_iso_or_equiv
_atom_site_adp_type
_atom_site_occupancy
_atom_site_site_symmetry_order
_atom_site_calc_flag
_atom_site_refinement_flags_posn
_atom_site_refinement_flags_adp
_atom_site_refinement_flags_occupancy
_atom_site_disorder_assembly
_atom_site_disorder_group
Ag1 Ag 0.76008(6) 0.55622(3) 0.14838(2) 0.0671(2) Uani 1 1 d . . . . .
Sb1 Sb 0.21634(6) 0.04097(3) 0.28328(2) 0.0751(2) Uani 1 1 d . . . . .
F1 F 0.4450(7) 0.0813(6) 0.2348(4) 0.167(2) Uani 1 1 d . . . . .
F2 F 0.2069(8) 0.1915(4) 0.3003(4) 0.1486(19) Uani 1 1 d . . . . .
F3 F 0.3253(10) 0.0664(5) 0.3995(3) 0.171(3) Uani 1 1 d . . . . .
F4 F 0.2265(12) -0.1080(4) 0.2626(4) 0.184(3) Uani 1 1 d . . . . .
F5 F 0.1058(7) 0.0165(4) 0.1644(3) 0.1238(15) Uani 1 1 d . . . . .
F6 F -0.0150(9) 0.0082(7) 0.3263(5) 0.220(3) Uani 1 1 d . . . . .
N1 N 0.8097(5) 0.3748(3) 0.0943(3) 0.0525(9) Uani 1 1 d . . . . .
N2 N 0.7428(4) 0.5111(3) -0.0151(2) 0.0414(7) Uani 1 1 d . . . . .
N3 N 0.6817(5) 0.7054(3) 0.0797(3) 0.0555(9) Uani 1 1 d . . . . .
N4 N 0.8166(7) 0.6440(5) 0.2938(3) 0.0877(15) Uani 1 1 d . . . . .
C1 C 0.8407(7) 0.3070(5) 0.1508(3) 0.0648(13) Uani 1 1 d . . . . .
H1A H 0.836237 0.332438 0.213723 0.078 Uiso 1 1 calc R U . . .
C2 C 0.8782(7) 0.2039(5) 0.1224(4) 0.0659(13) Uani 1 1 d . . . . .
H2A H 0.896428 0.159982 0.164600 0.079 Uiso 1 1 calc R U . . .
C3 C 0.8884(6) 0.1671(4) 0.0312(4) 0.0606(12) Uani 1 1 d . . . . .
H3A H 0.917050 0.097801 0.009572 0.073 Uiso 1 1 calc R U . . .
C4 C 0.8555(5) 0.2340(4) -0.0301(3) 0.0497(10) Uani 1 1 d . . . . .
H4A H 0.860431 0.209597 -0.093174 0.060 Uiso 1 1 calc R U . . .
C5 C 0.8154(5) 0.3371(3) 0.0040(3) 0.0429(9) Uani 1 1 d . . . . .
C6 C 0.7738(5) 0.4126(3) -0.0570(3) 0.0399(9) Uani 1 1 d . . . . .
C7 C 0.7659(5) 0.3826(4) -0.1535(3) 0.0452(9) Uani 1 1 d . . . . .
H7A H 0.793269 0.314937 -0.181619 0.054 Uiso 1 1 calc R U . . .
C8 C 0.7173(5) 0.4535(4) -0.2069(3) 0.0472(10) Uani 1 1 d . . . . .
C9 C 0.6784(6) 0.5539(4) -0.1593(3) 0.0502(10) Uani 1 1 d . . . . .
H9A H 0.640655 0.602598 -0.192430 0.060 Uiso 1 1 calc R U . . .
C10 C 0.6950(5) 0.5819(3) -0.0648(3) 0.0422(9) Uani 1 1 d . . . . .
C11 C 0.6683(5) 0.6907(3) -0.0112(3) 0.0454(10) Uani 1 1 d . . . . .
C12 C 0.6390(6) 0.7758(4) -0.0556(4) 0.0576(11) Uani 1 1 d . . . . .
H12A H 0.632811 0.764859 -0.119553 0.069 Uiso 1 1 calc R U . . .
C13 C 0.6195(7) 0.8760(4) -0.0029(4) 0.0672(14) Uani 1 1 d . . . . .
H13A H 0.596687 0.933210 -0.030731 0.081 Uiso 1 1 calc R U . . .
C14 C 0.6341(7) 0.8904(4) 0.0908(5) 0.0728(16) Uani 1 1 d . . . . .
H14A H 0.624018 0.958246 0.127653 0.087 Uiso 1 1 calc R U . . .
C15 C 0.6632(7) 0.8050(4) 0.1295(4) 0.0666(14) Uani 1 1 d . . . . .
H15A H 0.670947 0.815292 0.193390 0.080 Uiso 1 1 calc R U . . .
C16 C 0.7089(6) 0.4253(4) -0.3085(3) 0.0544(11) Uani 1 1 d . . . . .
C17 C 0.7509(8) 0.5106(5) -0.3590(4) 0.0768(16) Uani 1 1 d . . . . .
H17A H 0.782403 0.586066 -0.328629 0.092 Uiso 1 1 calc R U . . .
C18 C 0.7460(10) 0.4840(6) -0.4531(4) 0.098(2) Uani 1 1 d . . . . .
H18A H 0.775241 0.542707 -0.485039 0.117 Uiso 1 1 calc R U . . .
C19 C 0.6999(9) 0.3746(6) -0.5025(4) 0.0865(19) Uani 1 1 d . . . . .
C20 C 0.6565(8) 0.2898(6) -0.4522(4) 0.0784(17) Uani 1 1 d . . . . .
H20A H 0.622842 0.214499 -0.483041 0.094 Uiso 1 1 calc R U . . .
C21 C 0.6622(7) 0.3149(5) -0.3562(3) 0.0660(13) Uani 1 1 d . . . . .
H21A H 0.634130 0.256244 -0.324097 0.079 Uiso 1 1 calc R U . . .
C22 C 0.6993(14) 0.3458(9) -0.6057(4) 0.139(4) Uani 1 1 d . . . . .
H22A H 0.663242 0.265063 -0.626446 0.209 Uiso 1 1 calc R U . . .
H22B H 0.611502 0.379476 -0.632617 0.209 Uiso 1 1 calc R U . . .
H22C H 0.822660 0.374511 -0.624138 0.209 Uiso 1 1 calc R U . . .
C23 C 0.8466(8) 0.7073(6) 0.3584(4) 0.0789(16) Uani 1 1 d . . . . .
C24 C 0.8816(13) 0.7870(7) 0.4473(5) 0.119(3) Uani 1 1 d . . . . .
H24A H 0.885306 0.861945 0.437632 0.178 Uiso 1 1 calc R U . . .
H24B H 0.999554 0.786037 0.476159 0.178 Uiso 1 1 calc R U . . .
H24C H 0.782748 0.765366 0.486210 0.178 Uiso 1 1 calc R U . . .

loop_
_atom_site_aniso_label
_atom_site_aniso_U_11
_atom_site_aniso_U_22
_atom_site_aniso_U_33
_atom_site_aniso_U_23
_atom_site_aniso_U_13
_atom_site_aniso_U_12
Ag1 0.0948(3) 0.0589(3) 0.0442(2) 0.00141(17) 0.00897(19) 0.0188(2)
Sb1 0.1129(4) 0.0562(3) 0.0578(3) 0.00212(18) 0.0072(2) 0.0314(2)
F1 0.127(3) 0.208(6) 0.161(5) 0.009(4) 0.042(3) 0.048(4)
F2 0.216(5) 0.066(3) 0.160(5) -0.014(3) -0.027(4) 0.061(3)
F3 0.282(7) 0.175(6) 0.070(3) -0.012(3) -0.039(3) 0.119(5)
F4 0.384(9) 0.074(3) 0.111(4) 0.011(3) -0.029(5) 0.101(4)
F5 0.183(4) 0.093(3) 0.095(3) 0.005(2) -0.034(3) 0.049(3)
F6 0.159(5) 0.255(9) 0.225(8) 0.039(6) 0.088(5) 0.008(5)
N1 0.063(2) 0.054(2) 0.042(2) 0.0132(17) -0.0003(16) 0.0150(17)
N2 0.0442(17) 0.0353(18) 0.0439(18) 0.0064(14) 0.0088(14) 0.0089(13)
N3 0.064(2) 0.039(2) 0.059(2) -0.0011(17) 0.0134(18) 0.0099(16)
N4 0.099(3) 0.103(4) 0.055(3) -0.010(3) 0.003(2) 0.033(3)
C1 0.081(3) 0.069(4) 0.046(3) 0.018(2) 0.002(2) 0.017(3)
C2 0.073(3) 0.058(3) 0.071(3) 0.029(3) -0.003(2) 0.012(2)
C3 0.064(3) 0.045(3) 0.077(4) 0.020(2) 0.005(2) 0.015(2)
C4 0.050(2) 0.045(2) 0.053(3) 0.010(2) 0.0048(18) 0.0100(18)
C5 0.0399(19) 0.041(2) 0.045(2) 0.0089(17) 0.0023(16) 0.0045(16)
C6 0.0388(19) 0.035(2) 0.044(2) 0.0066(17) 0.0078(15) 0.0069(15)
C7 0.053(2) 0.038(2) 0.044(2) 0.0035(17) 0.0086(17) 0.0119(17)
C8 0.051(2) 0.044(2) 0.046(2) 0.0101(19) 0.0067(17) 0.0089(18)
C9 0.058(2) 0.041(2) 0.053(3) 0.0156(19) 0.0060(19) 0.0112(18)
C10 0.041(2) 0.036(2) 0.049(2) 0.0074(17) 0.0073(16) 0.0079(16)
C11 0.043(2) 0.033(2) 0.057(3) 0.0044(18) 0.0071(18) 0.0069(16)
C12 0.057(3) 0.046(3) 0.073(3) 0.014(2) 0.010(2) 0.016(2)
C13 0.061(3) 0.041(3) 0.101(5) 0.010(3) 0.012(3) 0.017(2)
C14 0.066(3) 0.039(3) 0.106(5) -0.003(3) 0.021(3) 0.012(2)
C15 0.074(3) 0.052(3) 0.065(3) -0.005(2) 0.020(2) 0.011(2)
C16 0.063(3) 0.058(3) 0.041(2) 0.007(2) 0.0012(19) 0.014(2)
C17 0.112(4) 0.063(4) 0.051(3) 0.015(2) 0.005(3) 0.007(3)
C18 0.139(6) 0.090(5) 0.054(3) 0.026(3) 0.006(3) -0.004(4)
C19 0.104(4) 0.095(5) 0.051(3) 0.015(3) 0.009(3) 0.004(4)
C20 0.088(4) 0.078(4) 0.055(3) -0.013(3) 0.002(3) 0.014(3)
C21 0.081(3) 0.063(3) 0.047(3) 0.005(2) 0.005(2) 0.010(3)
C22 0.183(8) 0.165(9) 0.040(3) 0.008(4) 0.011(4) -0.007(6)
C23 0.090(4) 0.094(5) 0.051(3) 0.003(3) 0.008(3) 0.028(3)
C24 0.154(7) 0.110(6) 0.071(4) -0.027(4) 0.008(4) 0.024(5)

loop_
_atom_type_symbol
_atom_type_description
_atom_type_scat_dispersion_real
_atom_type_scat_dispersion_imag
_atom_type_scat_source
C C 0.0033 0.0016 'International Tables Vol C Tables 4.2.6.8 and 6.1.1.4'
H H 0.0000 0.0000 'International Tables Vol C Tables 4.2.6.8 and 6.1.1.4'
N N 0.0061 0.0033 'International Tables Vol C Tables 4.2.6.8 and 6.1.1.4'
F F 0.0171 0.0103 'International Tables Vol C Tables 4.2.6.8 and 6.1.1.4'
Ag Ag -0.8971 1.1015 'International Tables Vol C Tables 4.2.6.8 and 6.1.1.4'
Sb Sb -0.5866 1.5461 'International Tables Vol C Tables 4.2.6.8 and 6.1.1.4'

loop_
_geom_angle_atom_site_label_1
_geom_angle_atom_site_label_2
_geom_angle_atom_site_label_3
_geom_angle
_geom_angle_site_symmetry_1
_geom_angle_site_symmetry_3
_geom_angle_publ_flag
N4 Ag1 N1 122.95(19) . . ?
N4 Ag1 N2 164.25(18) . . ?
N1 Ag1 N2 68.70(12) . . ?
N4 Ag1 N3 100.29(19) . . ?
N1 Ag1 N3 136.39(13) . . ?
N2 Ag1 N3 67.76(12) . . ?
F6 Sb1 F3 90.6(4) . . ?
F6 Sb1 F4 91.7(4) . . ?
F3 Sb1 F4 91.5(3) . . ?
F6 Sb1 F1 175.7(4) . . ?
F3 Sb1 F1 92.3(3) . . ?
F4 Sb1 F1 91.4(3) . . ?
F6 Sb1 F2 89.2(4) . . ?
F3 Sb1 F2 90.1(3) . . ?
F4 Sb1 F2 178.2(3) . . ?
F1 Sb1 F2 87.6(3) . . ?
F6 Sb1 F5 89.6(3) . . ?
F3 Sb1 F5 179.5(3) . . ?
F4 Sb1 F5 89.0(2) . . ?
F1 Sb1 F5 87.5(3) . . ?
F2 Sb1 F5 89.5(2) . . ?
C5 N1 C1 117.1(4) . . ?
C5 N1 Ag1 119.9(3) . . ?
C1 N1 Ag1 122.9(3) . . ?
C6 N2 C10 120.4(3) . . ?
C6 N2 Ag1 119.1(3) . . ?
C10 N2 Ag1 120.5(3) . . ?
C11 N3 C15 118.2(5) . . ?
C11 N3 Ag1 118.2(3) . . ?
C15 N3 Ag1 123.5(4) . . ?
C23 N4 Ag1 165.1(6) . . ?
N1 C1 C2 124.7(5) . . ?
N1 C1 H1A 117.7 . . ?
C2 C1 H1A 117.7 . . ?
C3 C2 C1 118.2(5) . . ?
C3 C2 H2A 120.9 . . ?
C1 C2 H2A 120.9 . . ?
C2 C3 C4 119.2(5) . . ?
C2 C3 H3A 120.4 . . ?
C4 C3 H3A 120.4 . . ?
C5 C4 C3 119.2(4) . . ?
C5 C4 H4A 120.4 . . ?
C3 C4 H4A 120.4 . . ?
N1 C5 C4 121.6(4) . . ?
N1 C5 C6 115.8(4) . . ?
C4 C5 C6 122.6(4) . . ?
N2 C6 C7 121.0(4) . . ?
N2 C6 C5 116.4(3) . . ?
C7 C6 C5 122.6(4) . . ?
C8 C7 C6 120.2(4) . . ?
C8 C7 H7A 119.9 . . ?
C6 C7 H7A 119.9 . . ?
C7 C8 C9 116.5(4) . . ?
C7 C8 C16 121.7(4) . . ?
C9 C8 C16 121.8(4) . . ?
C10 C9 C8 121.4(4) . . ?
C10 C9 H9A 119.3 . . ?
C8 C9 H9A 119.3 . . ?
N2 C10 C9 120.5(4) . . ?
N2 C10 C11 116.0(4) . . ?
C9 C10 C11 123.5(4) . . ?
N3 C11 C12 121.6(4) . . ?
N3 C11 C10 117.4(4) . . ?
C12 C11 C10 120.9(4) . . ?
C13 C12 C11 118.7(5) . . ?
C13 C12 H12A 120.7 . . ?
C11 C12 H12A 120.7 . . ?
C14 C13 C12 119.2(5) . . ?
C14 C13 H13A 120.4 . . ?
C12 C13 H13A 120.4 . . ?
C15 C14 C13 119.2(5) . . ?
C15 C14 H14A 120.4 . . ?
C13 C14 H14A 120.4 . . ?
N3 C15 C14 123.1(5) . . ?
N3 C15 H15A 118.4 . . ?
C14 C15 H15A 118.4 . . ?
C21 C16 C17 117.9(5) . . ?
C21 C16 C8 121.6(4) . . ?
C17 C16 C8 120.5(4) . . ?
C18 C17 C16 120.3(6) . . ?
C18 C17 H17A 119.8 . . ?
C16 C17 H17A 119.8 . . ?
C17 C18 C19 123.0(6) . . ?
C17 C18 H18A 118.5 . . ?
C19 C18 H18A 118.5 . . ?
C18 C19 C20 116.6(5) . . ?
C18 C19 C22 122.8(6) . . ?
C20 C19 C22 120.6(7) . . ?
C19 C20 C21 121.4(6) . . ?
C19 C20 H20A 119.3 . . ?
C21 C20 H20A 119.3 . . ?
C16 C21 C20 120.8(5) . . ?
C16 C21 H21A 119.6 . . ?
C20 C21 H21A 119.6 . . ?
C19 C22 H22A 109.5 . . ?
C19 C22 H22B 109.5 . . ?
H22A C22 H22B 109.5 . . ?
C19 C22 H22C 109.5 . . ?
H22A C22 H22C 109.5 . . ?
H22B C22 H22C 109.5 . . ?
N4 C23 C24 176.9(8) . . ?
C23 C24 H24A 109.5 . . ?
C23 C24 H24B 109.5 . . ?
H24A C24 H24B 109.5 . . ?
C23 C24 H24C 109.5 . . ?
H24A C24 H24C 109.5 . . ?
H24B C24 H24C 109.5 . . ?

loop_
_geom_bond_atom_site_label_1
_geom_bond_atom_site_label_2
_geom_bond_distance
_geom_bond_site_symmetry_2
_geom_bond_publ_flag
Ag1 N4 2.202(5) . ?
Ag1 N1 2.351(4) . ?
Ag1 N2 2.372(3) . ?
Ag1 N3 2.442(4) . ?
Sb1 F6 1.813(6) . ?
Sb1 F3 1.820(4) . ?
Sb1 F4 1.831(5) . ?
Sb1 F1 1.842(5) . ?
Sb1 F2 1.851(4) . ?
Sb1 F5 1.861(4) . ?
N1 C5 1.336(5) . ?
N1 C1 1.343(6) . ?
N2 C6 1.332(5) . ?
N2 C10 1.346(5) . ?
N3 C11 1.322(6) . ?
N3 C15 1.348(6) . ?
N4 C23 1.097(7) . ?
C1 C2 1.359(8) . ?
C1 H1A 0.9300 . ?
C2 C3 1.352(7) . ?
C2 H2A 0.9300 . ?
C3 C4 1.393(6) . ?
C3 H3A 0.9300 . ?
C4 C5 1.381(6) . ?
C4 H4A 0.9300 . ?
C5 C6 1.491(6) . ?
C6 C7 1.402(6) . ?
C7 C8 1.387(6) . ?
C7 H7A 0.9300 . ?
C8 C9 1.402(6) . ?
C8 C16 1.475(6) . ?
C9 C10 1.373(6) . ?
C9 H9A 0.9300 . ?
C10 C11 1.485(6) . ?
C11 C12 1.398(6) . ?
C12 C13 1.374(7) . ?
C12 H12A 0.9300 . ?
C13 C14 1.364(8) . ?
C13 H13A 0.9300 . ?
C14 C15 1.350(8) . ?
C14 H14A 0.9300 . ?
C15 H15A 0.9300 . ?
C16 C21 1.375(7) . ?
C16 C17 1.391(7) . ?
C17 C18 1.367(8) . ?
C17 H17A 0.9300 . ?
C18 C19 1.373(9) . ?
C18 H18A 0.9300 . ?
C19 C20 1.385(9) . ?
C19 C22 1.503(8) . ?
C20 C21 1.393(7) . ?
C20 H20A 0.9300 . ?
C21 H21A 0.9300 . ?
C22 H22A 0.9600 . ?
C22 H22B 0.9600 . ?
C22 H22C 0.9600 . ?
C23 C24 1.465(9) . ?
C24 H24A 0.9600 . ?
C24 H24B 0.9600 . ?
C24 H24C 0.9600 . ?

loop_
_geom_torsion_atom_site_label_1
_geom_torsion_atom_site_label_2
_geom_torsion_atom_site_label_3
_geom_torsion_atom_site_label_4
_geom_torsion
_geom_torsion_site_symmetry_1
_geom_torsion_site_symmetry_2
_geom_torsion_site_symmetry_3
_geom_torsion_site_symmetry_4
_geom_torsion_publ_flag
C5 N1 C1 C2 0.4(7) . . . . ?
Ag1 N1 C1 C2 -176.9(4) . . . . ?
N1 C1 C2 C3 1.2(8) . . . . ?
C1 C2 C3 C4 -1.7(7) . . . . ?
C2 C3 C4 C5 0.8(6) . . . . ?
C1 N1 C5 C4 -1.3(6) . . . . ?
Ag1 N1 C5 C4 176.0(3) . . . . ?
C1 N1 C5 C6 178.0(4) . . . . ?
Ag1 N1 C5 C6 -4.7(4) . . . . ?
C3 C4 C5 N1 0.8(6) . . . . ?
C3 C4 C5 C6 -178.4(3) . . . . ?
C10 N2 C6 C7 2.9(5) . . . . ?
Ag1 N2 C6 C7 -179.7(3) . . . . ?
C10 N2 C6 C5 -176.7(3) . . . . ?
Ag1 N2 C6 C5 0.7(4) . . . . ?
N1 C5 C6 N2 2.6(5) . . . . ?
C4 C5 C6 N2 -178.2(3) . . . . ?
N1 C5 C6 C7 -177.0(3) . . . . ?
C4 C5 C6 C7 2.3(5) . . . . ?
N2 C6 C7 C8 -2.8(5) . . . . ?
C5 C6 C7 C8 176.7(3) . . . . ?
C6 C7 C8 C9 0.1(5) . . . . ?
C6 C7 C8 C16 179.5(4) . . . . ?
C7 C8 C9 C10 2.4(6) . . . . ?
C16 C8 C9 C10 -177.0(4) . . . . ?
C6 N2 C10 C9 -0.3(5) . . . . ?
Ag1 N2 C10 C9 -177.7(3) . . . . ?
C6 N2 C10 C11 -178.5(3) . . . . ?
Ag1 N2 C10 C11 4.1(4) . . . . ?
C8 C9 C10 N2 -2.4(6) . . . . ?
C8 C9 C10 C11 175.7(3) . . . . ?
C15 N3 C11 C12 1.0(6) . . . . ?
Ag1 N3 C11 C12 -174.8(3) . . . . ?
C15 N3 C11 C10 178.1(4) . . . . ?
Ag1 N3 C11 C10 2.3(4) . . . . ?
N2 C10 C11 N3 -4.2(5) . . . . ?
C9 C10 C11 N3 177.6(4) . . . . ?
N2 C10 C11 C12 172.9(3) . . . . ?
C9 C10 C11 C12 -5.3(6) . . . . ?
N3 C11 C12 C13 -1.5(6) . . . . ?
C10 C11 C12 C13 -178.5(4) . . . . ?
C11 C12 C13 C14 1.7(7) . . . . ?
C12 C13 C14 C15 -1.4(7) . . . . ?
C11 N3 C15 C14 -0.8(7) . . . . ?
Ag1 N3 C15 C14 174.8(4) . . . . ?
C13 C14 C15 N3 1.0(8) . . . . ?
C7 C8 C16 C21 30.6(6) . . . . ?
C9 C8 C16 C21 -150.1(4) . . . . ?
C7 C8 C16 C17 -148.5(5) . . . . ?
C9 C8 C16 C17 30.8(7) . . . . ?
C21 C16 C17 C18 -0.3(9) . . . . ?
C8 C16 C17 C18 178.9(6) . . . . ?
C16 C17 C18 C19 0.3(11) . . . . ?
C17 C18 C19 C20 0.3(11) . . . . ?
C17 C18 C19 C22 -178.5(8) . . . . ?
C18 C19 C20 C21 -0.9(10) . . . . ?
C22 C19 C20 C21 177.9(7) . . . . ?
C17 C16 C21 C20 -0.3(8) . . . . ?
C8 C16 C21 C20 -179.4(5) . . . . ?
C19 C20 C21 C16 0.9(9) . . . . ?
